data_1517921
loop_
_publ_author_name
'Sun, Feiye'
'Lv, Lily'
'Huang, Min'
'Zhou, Zhaohui'
'Fang, Xiangdong'

_publ_section_title
;
 Palladium-catalyzed cross-coupling reactions of 4a,8a-azaboranaphthalene.
;
_journal_issue 19
_journal_name_full 'Organic letters'
_journal_page_first 5024
_journal_page_last 5027
_journal_paper_doi 10.1021/ol502339h
_journal_volume 16
_journal_year 2014
_chemical_formula_sum 'C8 H14 B N O'
_chemical_formula_weight 151.01
_chemical_name_common 'Boron nitrogen hydroxide'
_chemical_name_systematic
; 
 ? 
;
_space_group_IT_number 29
_symmetry_cell_setting orthorhombic
_symmetry_space_group_name_Hall 'P 2c -2ac'
_symmetry_space_group_name_H-M 'P c a 21'
_atom_sites_solution_hydrogens geom
_atom_sites_solution_primary direct
_atom_sites_solution_secondary difmap
_audit_creation_method SHELXL-97
_cell_angle_alpha 90.00
_cell_angle_beta 90.00
_cell_angle_gamma 90.00
_cell_formula_units_Z 8
_cell_length_a 12.816(1)
_cell_length_b 7.3282(6)
_cell_length_c 17.716(2)
_cell_measurement_temperature 173(2)
_cell_volume 1663.9(3)
_computing_structure_refinement 'SHELXL-97 (Sheldrick, 1997)'
_computing_structure_solution 'SHELXS-97 (Sheldrick, 1990)'
_diffrn_ambient_temperature 173(2)
_diffrn_measured_fraction_theta_full 0.944
_diffrn_measured_fraction_theta_max 0.944
_diffrn_measurement_device_type 'Oxford Gemini Diffractometer'
_diffrn_radiation_monochromator graphite
_diffrn_radiation_source 'fine-focus sealed tube'
_diffrn_radiation_type MoK\a
_diffrn_radiation_wavelength 0.71073
_diffrn_reflns_av_R_equivalents 0.0387
_diffrn_reflns_av_sigmaI/netI 0.0491
_diffrn_reflns_limit_h_max 16
_diffrn_reflns_limit_h_min -16
_diffrn_reflns_limit_k_max 9
_diffrn_reflns_limit_k_min -8
_diffrn_reflns_limit_l_max 23
_diffrn_reflns_limit_l_min -14
_diffrn_reflns_number 5471
_diffrn_reflns_theta_full 27.94
_diffrn_reflns_theta_max 27.94
_diffrn_reflns_theta_min 3.18
_exptl_absorpt_coefficient_mu 0.077
_exptl_absorpt_correction_T_max 0.9774
_exptl_absorpt_correction_T_min 0.9627
_exptl_absorpt_process_details 2theta
_exptl_crystal_density_diffrn 1.206
_exptl_crystal_density_method 'not measured'
_exptl_crystal_F_000 656
_exptl_crystal_size_max 0.50
_exptl_crystal_size_mid 0.40
_exptl_crystal_size_min 0.30
_refine_diff_density_max 0.220
_refine_diff_density_min -0.195
_refine_diff_density_rms 0.040
_refine_ls_abs_structure_details 'Flack H D (1983), Acta Cryst. A39, 876-881'
_refine_ls_abs_structure_Flack 2(2)
_refine_ls_extinction_method none
_refine_ls_goodness_of_fit_ref 1.057
_refine_ls_hydrogen_treatment mixed
_refine_ls_matrix_type full
_refine_ls_number_parameters 207
_refine_ls_number_reflns 2613
_refine_ls_number_restraints 3
_refine_ls_restrained_S_all 1.057
_refine_ls_R_factor_all 0.0663
_refine_ls_R_factor_gt 0.0519
_refine_ls_shift/su_max 0.000
_refine_ls_shift/su_mean 0.000
_refine_ls_structure_factor_coef Fsqd
_refine_ls_weighting_details 'calc w=1/[\s^2^(Fo^2^)+(0.0420P)^2^+0.1594P] where P=(Fo^2^+2Fc^2^)/3'
_refine_ls_weighting_scheme calc
_refine_ls_wR_factor_gt 0.1008
_refine_ls_wR_factor_ref 0.1074
_reflns_number_gt 2152
_reflns_number_total 2613
_reflns_threshold_expression >2sigma(I)
_cod_data_source_file ol502339h_si_004.cif
_cod_data_source_block sad
_cod_depositor_comments
;
The following automatic conversions were performed:

'_symmetry_cell_setting' value 'Orthorhombic' changed to
'orthorhombic' according to
/home/saulius/struct/COD-crude-data--automatic-downloads/current/ACS/lib/dictionaries/cif_core.dic
dictionary named 'cif_core.dic' version 2.4.2 from 2011-04-26.

Automatic conversion script
Id: cif_fix_values 2827 2014-09-09 07:05:25Z andrius 
;
_cod_original_sg_symbol_H-M Pca21
_cod_database_code 1517921

loop_
_symmetry_equiv_pos_as_xyz
'x, y, z'
'-x, -y, z+1/2'
'-x+1/2, y, z+1/2'
'x+1/2, -y, z'

loop_
_atom_site_label
_atom_site_type_symbol
_atom_site_fract_x
_atom_site_fract_y
_atom_site_fract_z
_atom_site_U_iso_or_equiv
_atom_site_adp_type
_atom_site_occupancy
_atom_site_symmetry_multiplicity
_atom_site_calc_flag
_atom_site_refinement_flags
O1 O 0.30025(15) -0.8452(3) 0.76460(13) 0.0272(5) Uani 1 1 d D
O2 O 0.45390(15) -0.3507(3) 0.77867(14) 0.0285(5) Uani 1 1 d D
N1 N 0.42323(15) -0.6612(3) 0.68691(15) 0.0203(5) Uani 1 1 d .
H1C H 0.4122 -0.5614 0.7183 0.024 Uiso 1 1 calc R
N2 N 0.33350(15) -0.1569(3) 0.85452(15) 0.0223(6) Uani 1 1 d .
H2B H 0.3476 -0.0597 0.8224 0.027 Uiso 1 1 calc R
B1 B 0.3155(2) -0.7818(4) 0.6866(2) 0.0212(7) Uani 1 1 d .
B2 B 0.4385(2) -0.2865(4) 0.8564(2) 0.0206(7) Uani 1 1 d .
C1 C 0.2256(2) -0.6458(4) 0.65716(19) 0.0266(7) Uani 1 1 d .
H1A H 0.1666 -0.7194 0.6378 0.032 Uiso 1 1 calc R
H1B H 0.1996 -0.5733 0.7004 0.032 Uiso 1 1 calc R
C2 C 0.2608(3) -0.5185(4) 0.5966(3) 0.0325(11) Uani 1 1 d .
H2A H 0.2092 -0.4501 0.5705 0.039 Uiso 1 1 calc R
C3 C 0.3585(2) -0.4954(4) 0.5772(3) 0.0291(11) Uani 1 1 d .
H3A H 0.3721 -0.4103 0.5380 0.035 Uiso 1 1 calc R
C4 C 0.4493(2) -0.5889(4) 0.61048(19) 0.0253(7) Uani 1 1 d .
H4A H 0.5084 -0.5023 0.6145 0.030 Uiso 1 1 calc R
H4B H 0.4710 -0.6907 0.5773 0.030 Uiso 1 1 calc R
C5 C 0.51239(19) -0.7664(4) 0.7188(2) 0.0263(7) Uani 1 1 d .
H5A H 0.5021 -0.7816 0.7738 0.032 Uiso 1 1 calc R
H5B H 0.5777 -0.6967 0.7110 0.032 Uiso 1 1 calc R
C6 C 0.5229(2) -0.9500(4) 0.6829(2) 0.0277(7) Uani 1 1 d .
H6A H 0.5882 -1.0107 0.6871 0.033 Uiso 1 1 calc R
C7 C 0.4479(2) -1.0330(5) 0.6460(2) 0.0254(8) Uani 1 1 d .
H7A H 0.4622 -1.1505 0.6258 0.030 Uiso 1 1 calc R
C8 C 0.3404(2) -0.9547(4) 0.6334(2) 0.0256(7) Uani 1 1 d .
H8A H 0.2878 -1.0509 0.6430 0.031 Uiso 1 1 calc R
H8B H 0.3338 -0.9172 0.5799 0.031 Uiso 1 1 calc R
C9 C 0.40891(19) -0.4568(4) 0.9097(2) 0.0230(7) Uani 1 1 d .
H9A H 0.4581 -0.5579 0.8994 0.028 Uiso 1 1 calc R
H9B H 0.4183 -0.4201 0.9631 0.028 Uiso 1 1 calc R
C10 C 0.2990(2) -0.5260(4) 0.8993(2) 0.0262(9) Uani 1 1 d .
H10A H 0.2805 -0.6389 0.9221 0.031 Uiso 1 1 calc R
C11 C 0.2267(2) -0.4378(4) 0.8602(2) 0.0274(7) Uani 1 1 d .
H11A H 0.1600 -0.4935 0.8557 0.033 Uiso 1 1 calc R
C12 C 0.2424(2) -0.2567(4) 0.8225(2) 0.0274(7) Uani 1 1 d .
H12A H 0.2534 -0.2759 0.7678 0.033 Uiso 1 1 calc R
H12B H 0.1787 -0.1818 0.8289 0.033 Uiso 1 1 calc R
C13 C 0.3077(2) -0.0783(4) 0.92987(19) 0.0254(7) Uani 1 1 d .
H13A H 0.2818 -0.1766 0.9633 0.030 Uiso 1 1 calc R
H13B H 0.2511 0.0126 0.9240 0.030 Uiso 1 1 calc R
C14 C 0.4012(3) 0.0127(4) 0.9665(3) 0.0342(12) Uani 1 1 d .
H14A H 0.3892 0.0966 1.0064 0.041 Uiso 1 1 calc R
C15 C 0.4992(3) -0.0191(4) 0.9454(3) 0.0297(10) Uani 1 1 d .
H15A H 0.5527 0.0496 0.9693 0.036 Uiso 1 1 calc R
C16 C 0.5313(2) -0.1549(4) 0.88703(19) 0.0263(7) Uani 1 1 d .
H16A H 0.5872 -0.2324 0.9084 0.032 Uiso 1 1 calc R
H16B H 0.5612 -0.0881 0.8435 0.032 Uiso 1 1 calc R
H2 H 0.474(2) -0.261(4) 0.753(2) 0.048(11) Uiso 1 1 d D
H1 H 0.278(3) -0.762(4) 0.793(2) 0.067(14) Uiso 1 1 d D

loop_
_atom_site_aniso_label
_atom_site_aniso_U_11
_atom_site_aniso_U_22
_atom_site_aniso_U_33
_atom_site_aniso_U_23
_atom_site_aniso_U_13
_atom_site_aniso_U_12
O1 0.0335(10) 0.0263(10) 0.0219(12) 0.0016(11) 0.0072(9) 0.0043(9)
O2 0.0358(11) 0.0247(10) 0.0250(13) -0.0032(11) 0.0065(10) -0.0100(9)
N1 0.0200(10) 0.0200(11) 0.0209(14) -0.0004(11) -0.0026(10) 0.0013(8)
N2 0.0213(11) 0.0213(11) 0.0243(15) 0.0005(12) -0.0068(10) -0.0025(8)
B1 0.0191(14) 0.0205(15) 0.0239(19) 0.0006(16) -0.0028(14) -0.0019(11)
B2 0.0170(14) 0.0232(15) 0.0217(18) -0.0026(16) 0.0028(13) 0.0016(11)
C1 0.0207(13) 0.0311(15) 0.0279(19) 0.0019(15) -0.0007(12) 0.0017(12)
C2 0.0286(16) 0.0387(18) 0.030(3) 0.0097(17) -0.0125(18) 0.0043(13)
C3 0.0323(18) 0.0315(19) 0.023(3) 0.0099(14) 0.0018(17) -0.0053(11)
C4 0.0243(13) 0.0278(15) 0.0238(18) 0.0023(15) 0.0015(13) -0.0071(11)
C5 0.0197(12) 0.0270(14) 0.0323(18) 0.0036(15) -0.0075(13) 0.0031(11)
C6 0.0234(13) 0.0276(14) 0.032(2) -0.0006(18) 0.0034(14) 0.0077(12)
C7 0.0333(16) 0.0197(13) 0.023(2) 0.0026(17) 0.0063(16) 0.0019(13)
C8 0.0264(14) 0.0232(13) 0.027(2) -0.0054(18) 0.0012(14) -0.0064(13)
C9 0.0213(13) 0.0261(13) 0.0216(19) 0.0003(18) -0.0011(13) 0.0028(13)
C10 0.0323(16) 0.0201(14) 0.026(2) 0.0045(16) 0.0077(15) -0.0039(12)
C11 0.0220(13) 0.0261(14) 0.034(2) -0.0069(18) 0.0022(15) -0.0065(12)
C12 0.0212(12) 0.0278(14) 0.033(2) -0.0011(15) -0.0083(14) -0.0006(12)
C13 0.0235(13) 0.0243(14) 0.028(2) -0.0022(14) 0.0003(13) 0.0038(11)
C14 0.038(2) 0.0345(19) 0.030(3) -0.0122(15) -0.0167(19) 0.0058(13)
C15 0.0247(14) 0.0311(16) 0.033(3) -0.0043(17) -0.0099(17) 0.0003(12)
C16 0.0181(13) 0.0303(15) 0.0306(19) -0.0022(14) -0.0006(12) 0.0007(11)

loop_
_atom_type_symbol
_atom_type_description
_atom_type_scat_dispersion_real
_atom_type_scat_dispersion_imag
_atom_type_scat_source
C C 0.0033 0.0016 'International Tables Vol C Tables 4.2.6.8 and 6.1.1.4'
H H 0.0000 0.0000 'International Tables Vol C Tables 4.2.6.8 and 6.1.1.4'
N N 0.0061 0.0033 'International Tables Vol C Tables 4.2.6.8 and 6.1.1.4'
O O 0.0106 0.0060 'International Tables Vol C Tables 4.2.6.8 and 6.1.1.4'
B B 0.0013 0.0007 'International Tables Vol C Tables 4.2.6.8 and 6.1.1.4'

loop_
_geom_angle_atom_site_label_1
_geom_angle_atom_site_label_2
_geom_angle_atom_site_label_3
_geom_angle
C5 N1 C4 110.9(2)
C5 N1 B1 111.6(2)
C4 N1 B1 112.2(2)
C12 N2 C13 110.9(2)
C12 N2 B2 111.4(2)
C13 N2 B2 112.7(2)
O1 B1 C1 113.9(2)
O1 B1 C8 109.1(3)
C1 B1 C8 116.0(3)
O1 B1 N1 106.2(2)
C1 B1 N1 105.7(2)
C8 B1 N1 105.0(2)
O2 B2 C9 109.5(3)
O2 B2 C16 113.9(2)
C9 B2 C16 115.8(3)
O2 B2 N2 106.0(2)
C9 B2 N2 105.4(2)
C16 B2 N2 105.2(2)
C2 C1 B1 113.8(2)
C3 C2 C1 124.0(3)
C2 C3 C4 126.2(4)
C3 C4 N1 110.6(3)
N1 C5 C6 112.0(2)
C7 C6 C5 124.2(2)
C6 C7 C8 124.5(3)
C7 C8 B1 113.2(3)
C10 C9 B2 114.1(3)
C11 C10 C9 123.5(3)
C10 C11 C12 124.8(2)
N2 C12 C11 111.7(2)
N2 C13 C14 112.2(3)
C15 C14 C13 123.3(4)
C14 C15 C16 124.8(3)
C15 C16 B2 115.2(2)

loop_
_geom_bond_atom_site_label_1
_geom_bond_atom_site_label_2
_geom_bond_distance
O1 B1 1.471(4)
O2 B2 1.468(4)
N1 C5 1.489(3)
N1 C4 1.492(4)
N1 B1 1.639(3)
N2 C12 1.490(3)
N2 C13 1.491(4)
N2 B2 1.647(3)
B1 C1 1.611(4)
B1 C8 1.611(5)
B2 C9 1.611(5)
B2 C16 1.625(4)
C1 C2 1.492(5)
C2 C3 1.310(6)
C3 C4 1.473(5)
C5 C6 1.495(4)
C6 C7 1.313(5)
C7 C8 1.509(4)
C9 C10 1.509(4)
C10 C11 1.325(5)
C11 C12 1.499(4)
C13 C14 1.517(5)
C14 C15 1.330(6)
C15 C16 1.493(5)
